data_2021239
loop_
_publ_author_name
'Stolarczyk, Marcin'
'Bryndal, Iwona'
'Matera-Witkiewicz, Agnieszka'
'Lis, Tadeusz'
'Kr\'olewska-Goli\'nska, Karolina'
'Cie\'slak, Marcin'
'Ka\'zmierczak-Bara\'nska, Julia'
'Cieplik, Jerzy'

_publ_section_title
;
 Synthesis, crystal structure and cytotoxic activity of novel
 5-methyl-4-thiopyrimidine derivatives
;
_journal_coeditor_code SK3706
_journal_issue 10
_journal_name_full 'Acta Crystallographica Section C'
_journal_page_first 1138
_journal_page_last 1145
_journal_paper_doi 10.1107/S2053229618012706
_journal_volume 74
_journal_year 2018
_chemical_formula_iupac 'C21 H19 Cl N2 O2 S'
_chemical_formula_moiety 'C21 H19 Cl N2 O2 S'
_chemical_formula_sum 'C21 H19 Cl N2 O2 S'
_chemical_formula_weight 398.89
_chemical_melting_point 360
_chemical_name_common
;
;
_chemical_name_systematic
;
Ethyl 4-[(4-chlorobenzyl)sulfanyl]-6-methyl-2-phenylpyrimidine-5-carboxylate
;
_space_group_crystal_system triclinic
_space_group_IT_number 2
_space_group_name_Hall '-P 1'
_space_group_name_H-M_alt 'P -1'
_symmetry_space_group_name_Hall '-P 1'
_symmetry_space_group_name_H-M 'P -1'
_atom_sites_solution_hydrogens geom
_atom_sites_solution_primary direct
_atom_sites_solution_secondary difmap
_audit_creation_method SHELXL-2018/1
_cell_angle_alpha 76.05(2)
_cell_angle_beta 84.86(2)
_cell_angle_gamma 79.63(2)
_cell_formula_units_Z 2
_cell_length_a 7.8332(18)
_cell_length_b 10.401(2)
_cell_length_c 12.166(3)
_cell_measurement_reflns_used 6878
_cell_measurement_temperature 100(2)
_cell_measurement_theta_max 27.9951
_cell_measurement_theta_min 3.0625
_cell_volume 945.1(4)
_computing_cell_refinement
;
CrysAlis PRO (Agilent, 2012)
;
_computing_data_collection
;
CrysAlis PRO (Agilent, 2012)
;
_computing_data_reduction
;
CrysAlis PRO (Agilent, 2012)
;
_computing_molecular_graphics
;
DIAMOND (Brandenburg, 2014)
;
_computing_publication_material
;
PLATON (Spek, 2009)
;
_computing_structure_refinement
;
SHELXL2018 (Sheldrick, 2015)
;
_computing_structure_solution
;
SHELXS97 (Sheldrick, 2008)
;
_diffrn_ambient_temperature 100(2)
_diffrn_detector_area_resol_mean 8.3359
_diffrn_measured_fraction_theta_full 0.995
_diffrn_measured_fraction_theta_max 0.972
_diffrn_measurement_device_type 'Agilent Xcalibur Sapphire2, large Be window'
_diffrn_measurement_method '\w scans'
_diffrn_radiation_monochromator graphite
_diffrn_radiation_source 'Enhance (Mo) X-ray Source'
_diffrn_radiation_type MoK\a
_diffrn_radiation_wavelength 0.71073
_diffrn_reflns_av_R_equivalents 0.0365
_diffrn_reflns_av_unetI/netI 0.0429
_diffrn_reflns_limit_h_max 7
_diffrn_reflns_limit_h_min -10
_diffrn_reflns_limit_k_max 13
_diffrn_reflns_limit_k_min -13
_diffrn_reflns_limit_l_max 16
_diffrn_reflns_limit_l_min -15
_diffrn_reflns_number 8817
_diffrn_reflns_theta_full 25.500
_diffrn_reflns_theta_max 28.056
_diffrn_reflns_theta_min 3.069
_exptl_absorpt_coefficient_mu 0.332
_exptl_absorpt_correction_T_max 0.963
_exptl_absorpt_correction_T_min 0.896
_exptl_absorpt_correction_type analytical
_exptl_absorpt_process_details
;
CrysAlis PRO (Agilent, 2012),
Analytical numeric absorption correction using a multifaceted crystal
model based on expressions derived by Clark & Reid (1995)
;
_exptl_crystal_colour colourless
_exptl_crystal_density_diffrn 1.402
_exptl_crystal_density_method 'not measured'
_exptl_crystal_description needle
_exptl_crystal_F_000 416
_exptl_crystal_size_max 0.420
_exptl_crystal_size_mid 0.300
_exptl_crystal_size_min 0.120
_refine_diff_density_max 0.395
_refine_diff_density_min -0.515
_refine_ls_extinction_method none
_refine_ls_goodness_of_fit_ref 1.025
_refine_ls_hydrogen_treatment constr
_refine_ls_matrix_type full
_refine_ls_number_parameters 246
_refine_ls_number_reflns 4461
_refine_ls_number_restraints 0
_refine_ls_restrained_S_all 1.025
_refine_ls_R_factor_all 0.0557
_refine_ls_R_factor_gt 0.0511
_refine_ls_shift/su_max 0.001
_refine_ls_shift/su_mean 0.000
_refine_ls_structure_factor_coef Fsqd
_refine_ls_weighting_details 'w=1/[\s^2^(Fo^2^)+(0.0886P)^2^+0.4144P] where P=(Fo^2^+2Fc^2^)/3'
_refine_ls_weighting_scheme calc
_refine_ls_wR_factor_gt 0.1352
_refine_ls_wR_factor_ref 0.1431
_reflns_number_gt 4002
_reflns_number_total 4461
_reflns_threshold_expression 'I > 2\s(I)'
_cod_data_source_file sk3706sup1.cif
_cod_data_source_block 2
_cod_depositor_comments 'Adding full bibliography for 2021239--2021241.cif.'
_cod_database_code 2021239
_cod_database_fobs_code 2021239
_shelx_space_group_comment
;
The symmetry employed for this shelxl refinement is uniquely defined
by the following loop, which should always be used as a source of
symmetry information in preference to the above space-group names.
They are only intended as comments.
;
_shelx_estimated_absorpt_t_min 0.873
_shelx_estimated_absorpt_t_max 0.961

loop_
_space_group_symop_operation_xyz
'x, y, z'
'-x, -y, -z'

loop_
_atom_site_type_symbol
_atom_site_label
_atom_site_fract_x
_atom_site_fract_y
_atom_site_fract_z
_atom_site_U_iso_or_equiv
_atom_site_adp_type
_atom_site_calc_flag
_atom_site_occupancy
Cl Cl1 0.72878(6) 0.77464(5) 0.96609(4) 0.02398(15) Uani d 1
S S1 0.02488(5) 0.67866(4) 0.71019(3) 0.01522(14) Uani d 1
N N1 0.29616(17) 0.45852(14) 0.45025(12) 0.0146(3) Uani d 1
C C2 0.3081(2) 0.41419(16) 0.56249(13) 0.0138(3) Uani d 1
N N3 0.22807(18) 0.47817(14) 0.64066(11) 0.0142(3) Uani d 1
C C4 0.1271(2) 0.59609(16) 0.60479(13) 0.0133(3) Uani d 1
C C5 0.1020(2) 0.65182(16) 0.48774(13) 0.0136(3) Uani d 1
C C6 0.1933(2) 0.57659(16) 0.41265(13) 0.0140(3) Uani d 1
C C21 0.4188(2) 0.28249(17) 0.60521(14) 0.0156(3) Uani d 1
C C22 0.5103(2) 0.21037(17) 0.52934(15) 0.0189(4) Uani d 1
H H22 0.499997 0.244781 0.450044 0.023 Uiso calc 1
C C23 0.6166(2) 0.08838(18) 0.56941(16) 0.0227(4) Uani d 1
H H23 0.679631 0.040162 0.517456 0.027 Uiso calc 1
C C24 0.6306(2) 0.03704(18) 0.68522(16) 0.0226(4) Uani d 1
H H24 0.704589 -0.045648 0.712403 0.027 Uiso calc 1
C C25 0.5366(3) 0.10640(19) 0.76158(16) 0.0241(4) Uani d 1
H H25 0.543732 0.070032 0.840852 0.029 Uiso calc 1
C C26 0.4321(2) 0.22920(18) 0.72142(15) 0.0196(4) Uani d 1
H H26 0.369289 0.277178 0.773599 0.023 Uiso calc 1
C C41 0.1186(2) 0.56933(17) 0.83873(13) 0.0168(3) Uani d 1
H H41A 0.028885 0.565648 0.901657 0.020 Uiso calc 1
H H41B 0.154483 0.477288 0.826726 0.020 Uiso calc 1
C C42 0.2731(2) 0.61664(16) 0.87166(13) 0.0156(3) Uani d 1
C C43 0.2751(2) 0.64585(19) 0.97709(14) 0.0211(4) Uani d 1
H H43 0.178950 0.633073 1.029618 0.025 Uiso calc 1
C C44 0.4148(2) 0.6933(2) 1.00732(15) 0.0233(4) Uani d 1
H H44 0.414927 0.712340 1.079870 0.028 Uiso calc 1
C C45 0.5537(2) 0.71247(18) 0.92981(14) 0.0181(3) Uani d 1
C C46 0.5572(2) 0.68223(18) 0.82470(14) 0.0193(4) Uani d 1
H H46 0.654034 0.694552 0.772674 0.023 Uiso calc 1
C C47 0.4183(2) 0.63407(18) 0.79668(14) 0.0188(4) Uani d 1
H H47 0.420844 0.612183 0.725051 0.023 Uiso calc 1
C C51 -0.0111(2) 0.78413(17) 0.45384(14) 0.0149(3) Uani d 1
O O1 -0.09068(17) 0.84261(13) 0.52191(11) 0.0236(3) Uani d 1
O O2 -0.01605(16) 0.83239(12) 0.34208(10) 0.0192(3) Uani d 1
C C52 -0.1173(2) 0.96538(18) 0.30497(16) 0.0223(4) Uani d 1
H H52A -0.072728 1.031755 0.336200 0.027 Uiso calc 1
H H52B -0.240921 0.965174 0.330429 0.027 Uiso calc 1
C C53 -0.0980(3) 0.9991(2) 0.17738(19) 0.0398(5) Uani d 1
H H53A 0.024644 1.000756 0.153653 0.060 Uiso calc 1
H H53B -0.166453 1.087456 0.147478 0.060 Uiso calc 1
H H53C -0.139638 0.931101 0.148006 0.060 Uiso calc 1
C C61 0.1856(2) 0.61827(18) 0.28561(14) 0.0191(4) Uani d 1
H H61A 0.258952 0.549762 0.251684 0.029 Uiso calc 1
H H61B 0.227356 0.704235 0.257956 0.029 Uiso calc 1
H H61C 0.065310 0.627965 0.264454 0.029 Uiso calc 1

loop_
_atom_site_aniso_label
_atom_site_aniso_U_11
_atom_site_aniso_U_22
_atom_site_aniso_U_33
_atom_site_aniso_U_12
_atom_site_aniso_U_13
_atom_site_aniso_U_23
Cl1 0.0233(2) 0.0282(3) 0.0220(2) -0.00532(18) -0.00373(17) -0.00702(18)
S1 0.0163(2) 0.0141(2) 0.0145(2) 0.00164(16) 0.00114(15) -0.00572(15)
N1 0.0145(6) 0.0135(7) 0.0160(6) -0.0016(5) 0.0015(5) -0.0052(5)
C2 0.0127(7) 0.0124(7) 0.0173(7) -0.0020(6) 0.0001(6) -0.0055(6)
N3 0.0148(6) 0.0122(7) 0.0155(6) -0.0003(5) 0.0004(5) -0.0052(5)
C4 0.0130(7) 0.0124(7) 0.0150(7) -0.0019(6) 0.0004(6) -0.0049(6)
C5 0.0135(7) 0.0108(7) 0.0165(7) -0.0016(6) 0.0002(6) -0.0040(6)
C6 0.0130(7) 0.0125(8) 0.0169(7) -0.0024(6) 0.0014(6) -0.0045(6)
C21 0.0145(7) 0.0130(8) 0.0201(8) -0.0014(6) -0.0009(6) -0.0059(6)
C22 0.0198(8) 0.0148(8) 0.0211(8) 0.0010(6) 0.0019(6) -0.0061(6)
C23 0.0201(8) 0.0163(9) 0.0311(9) 0.0021(7) 0.0027(7) -0.0099(7)
C24 0.0190(8) 0.0140(8) 0.0339(10) 0.0029(7) -0.0060(7) -0.0062(7)
C25 0.0291(9) 0.0181(9) 0.0237(9) 0.0011(7) -0.0080(7) -0.0035(7)
C26 0.0220(8) 0.0153(8) 0.0217(8) 0.0017(7) -0.0046(7) -0.0070(6)
C41 0.0197(8) 0.0165(8) 0.0132(7) -0.0016(6) 0.0028(6) -0.0041(6)
C42 0.0188(8) 0.0117(8) 0.0141(7) 0.0016(6) 0.0006(6) -0.0024(6)
C43 0.0242(9) 0.0245(9) 0.0144(8) -0.0045(7) 0.0036(6) -0.0057(7)
C44 0.0286(9) 0.0280(10) 0.0141(8) -0.0048(8) 0.0004(7) -0.0067(7)
C45 0.0187(8) 0.0172(8) 0.0176(8) -0.0003(6) -0.0028(6) -0.0041(6)
C46 0.0191(8) 0.0207(9) 0.0170(8) -0.0001(7) 0.0017(6) -0.0056(6)
C47 0.0212(8) 0.0204(9) 0.0145(7) -0.0013(7) 0.0039(6) -0.0069(6)
C51 0.0142(7) 0.0136(8) 0.0172(7) -0.0018(6) -0.0023(6) -0.0040(6)
O1 0.0282(7) 0.0186(7) 0.0210(6) 0.0093(5) -0.0027(5) -0.0077(5)
O2 0.0235(6) 0.0127(6) 0.0178(6) 0.0031(5) -0.0012(5) -0.0013(5)
C52 0.0278(9) 0.0114(8) 0.0248(9) 0.0034(7) -0.0057(7) -0.0016(7)
C53 0.0504(14) 0.0309(12) 0.0317(11) -0.0009(10) -0.0072(10) 0.0030(9)
C61 0.0243(8) 0.0181(8) 0.0141(7) -0.0015(7) 0.0039(6) -0.0051(6)

loop_
_atom_type_symbol
_atom_type_description
_atom_type_scat_dispersion_real
_atom_type_scat_dispersion_imag
_atom_type_scat_source
C C 0.0033 0.0016 'International Tables Vol C Tables 4.2.6.8 and 6.1.1.4'
H H 0.0000 0.0000 'International Tables Vol C Tables 4.2.6.8 and 6.1.1.4'
N N 0.0061 0.0033 'International Tables Vol C Tables 4.2.6.8 and 6.1.1.4'
O O 0.0106 0.0060 'International Tables Vol C Tables 4.2.6.8 and 6.1.1.4'
S S 0.1246 0.1234 'International Tables Vol C Tables 4.2.6.8 and 6.1.1.4'
Cl Cl 0.1484 0.1585 'International Tables Vol C Tables 4.2.6.8 and 6.1.1.4'

loop_
_geom_angle_atom_site_label_1
_geom_angle_atom_site_label_2
_geom_angle_atom_site_label_3
_geom_angle
C4 S1 C41 101.87(8)
C2 N1 C6 117.35(14)
N3 C2 N1 125.60(15)
N3 C2 C21 116.55(14)
N1 C2 C21 117.85(14)
C4 N3 C2 117.84(14)
N3 C4 C5 121.53(14)
N3 C4 S1 116.68(12)
C5 C4 S1 121.79(12)
C6 C5 C4 115.96(14)
C6 C5 C51 125.40(15)
C4 C5 C51 118.61(14)
N1 C6 C5 121.71(15)
N1 C6 C61 113.95(14)
C5 C6 C61 124.33(15)
C26 C21 C22 119.19(16)
C26 C21 C2 120.47(15)
C22 C21 C2 120.34(15)
C23 C22 C21 120.28(16)
C23 C22 H22 119.9
C21 C22 H22 119.9
C24 C23 C22 120.05(16)
C24 C23 H23 120.0
C22 C23 H23 120.0
C23 C24 C25 120.14(16)
C23 C24 H24 119.9
C25 C24 H24 119.9
C26 C25 C24 119.75(17)
C26 C25 H25 120.1
C24 C25 H25 120.1
C25 C26 C21 120.56(16)
C25 C26 H26 119.7
C21 C26 H26 119.7
C42 C41 S1 112.36(11)
C42 C41 H41A 109.1
S1 C41 H41A 109.1
C42 C41 H41B 109.1
S1 C41 H41B 109.1
H41A C41 H41B 107.9
C43 C42 C47 118.02(16)
C43 C42 C41 120.82(15)
C47 C42 C41 121.16(15)
C44 C43 C42 121.42(16)
C44 C43 H43 119.3
C42 C43 H43 119.3
C45 C44 C43 118.81(16)
C45 C44 H44 120.6
C43 C44 H44 120.6
C44 C45 C46 121.25(17)
C44 C45 Cl1 119.22(14)
C46 C45 Cl1 119.53(13)
C47 C46 C45 119.08(16)
C47 C46 H46 120.5
C45 C46 H46 120.5
C46 C47 C42 121.39(16)
C46 C47 H47 119.3
C42 C47 H47 119.3
O1 C51 O2 123.30(15)
O1 C51 C5 122.70(15)
O2 C51 C5 114.00(14)
C51 O2 C52 115.94(13)
O2 C52 C53 105.96(16)
O2 C52 H52A 110.5
C53 C52 H52A 110.5
O2 C52 H52B 110.5
C53 C52 H52B 110.5
H52A C52 H52B 108.7
C52 C53 H53A 109.5
C52 C53 H53B 109.5
H53A C53 H53B 109.5
C52 C53 H53C 109.5
H53A C53 H53C 109.5
H53B C53 H53C 109.5
C6 C61 H61A 109.5
C6 C61 H61B 109.5
H61A C61 H61B 109.5
C6 C61 H61C 109.5
H61A C61 H61C 109.5
H61B C61 H61C 109.5

loop_
_geom_bond_atom_site_label_1
_geom_bond_atom_site_label_2
_geom_bond_distance
Cl1 C45 1.7488(19)
S1 C4 1.7672(16)
S1 C41 1.8234(18)
N1 C2 1.338(2)
N1 C6 1.344(2)
C2 N3 1.337(2)
C2 C21 1.486(2)
N3 C4 1.332(2)
C4 C5 1.419(2)
C5 C6 1.409(2)
C5 C51 1.484(2)
C6 C61 1.505(2)
C21 C26 1.395(2)
C21 C22 1.397(2)
C22 C23 1.391(2)
C22 H22 0.9500
C23 C24 1.388(3)
C23 H23 0.9500
C24 C25 1.391(3)
C24 H24 0.9500
C25 C26 1.391(2)
C25 H25 0.9500
C26 H26 0.9500
C41 C42 1.505(2)
C41 H41A 0.9900
C41 H41B 0.9900
C42 C43 1.390(2)
C42 C47 1.402(2)
C43 C44 1.389(3)
C43 H43 0.9500
C44 C45 1.385(2)
C44 H44 0.9500
C45 C46 1.386(2)
C46 C47 1.377(3)
C46 H46 0.9500
C47 H47 0.9500
C51 O1 1.207(2)
C51 O2 1.332(2)
O2 C52 1.454(2)
C52 C53 1.507(3)
C52 H52A 0.9900
C52 H52B 0.9900
C53 H53A 0.9800
C53 H53B 0.9800
C53 H53C 0.9800
C61 H61A 0.9800
C61 H61B 0.9800
C61 H61C 0.9800

loop_
_geom_hbond_atom_site_label_D
_geom_hbond_atom_site_label_H
_geom_hbond_atom_site_label_A
_geom_hbond_site_symmetry_A
_geom_hbond_distance_DH
_geom_hbond_distance_HA
_geom_hbond_distance_DA
_geom_hbond_angle_DHA
_geom_hbond_publ_flag
C41 H41B N3 . 0.99 2.28 2.807(2) 112 yes
C23 H23 O1 1_645 0.95 2.47 3.239(2) 138 yes
C46 H46 S1 1_655 0.95 2.92 3.798(2) 154 no
C52 H52A S1 2_576 0.99 3.01 3.857(2) 144 no
C52 H52B <i>Cg</i>2 2_566 0.99 2.72 3.600(2) 148 yes
C53 H53B <i>Cg</i>3 2_576 0.99 2.91 3.878(2) 169 yes

loop_
_geom_torsion_atom_site_label_1
_geom_torsion_atom_site_label_2
_geom_torsion_atom_site_label_3
_geom_torsion_atom_site_label_4
_geom_torsion
C6 N1 C2 N3 -0.9(2)
C6 N1 C2 C21 178.87(14)
N1 C2 N3 C4 0.2(2)
C21 C2 N3 C4 -179.60(14)
C2 N3 C4 C5 1.1(2)
C2 N3 C4 S1 -179.46(12)
C41 S1 C4 N3 5.14(15)
C41 S1 C4 C5 -175.37(14)
N3 C4 C5 C6 -1.5(2)
S1 C4 C5 C6 179.06(12)
N3 C4 C5 C51 -179.53(14)
S1 C4 C5 C51 1.0(2)
C2 N1 C6 C5 0.4(2)
C2 N1 C6 C61 -179.30(14)
C4 C5 C6 N1 0.7(2)
C51 C5 C6 N1 178.63(14)
C4 C5 C6 C61 -179.61(15)
C51 C5 C6 C61 -1.7(3)
N3 C2 C21 C26 1.7(2)
N1 C2 C21 C26 -178.08(15)
N3 C2 C21 C22 -178.47(15)
N1 C2 C21 C22 1.7(2)
C26 C21 C22 C23 -1.5(3)
C2 C21 C22 C23 178.72(16)
C21 C22 C23 C24 0.7(3)
C22 C23 C24 C25 0.9(3)
C23 C24 C25 C26 -1.7(3)
C24 C25 C26 C21 1.0(3)
C22 C21 C26 C25 0.6(3)
C2 C21 C26 C25 -179.54(16)
C4 S1 C41 C42 95.25(12)
S1 C41 C42 C43 121.93(15)
S1 C41 C42 C47 -57.33(19)
C47 C42 C43 C44 1.2(3)
C41 C42 C43 C44 -178.10(16)
C42 C43 C44 C45 0.4(3)
C43 C44 C45 C46 -1.5(3)
C43 C44 C45 Cl1 179.03(14)
C44 C45 C46 C47 0.9(3)
Cl1 C45 C46 C47 -179.63(13)
C45 C46 C47 C42 0.8(3)
C43 C42 C47 C46 -1.8(3)
C41 C42 C47 C46 177.48(15)
C6 C5 C51 O1 177.72(16)
C4 C5 C51 O1 -4.4(2)
C6 C5 C51 O2 -2.6(2)
C4 C5 C51 O2 175.25(14)
O1 C51 O2 C52 3.1(2)
C5 C51 O2 C52 -176.57(14)
C51 O2 C52 C53 178.11(16)
